data_7221903
loop_
_publ_author_name
'Du, Hai-Juan'
'Wang, Chao-Hai'
'Li, Yao'
'Niu, Yunyin'
'Hou, Hongwei'

_publ_section_title
;
 Four hybrid compounds based on new type of molybdates and a flexible
 tripodal ligand: synthesis, structures, photochemical and electrochemical
 properties
;
_journal_name_full 'RSC Adv.'
_journal_paper_doi 10.1039/C5RA13007G
_journal_year 2015
_chemical_formula_moiety 'C42 H52 Mo12 N12 O38, 4(O)'
_chemical_formula_sum 'C42 H60 Mo12 N12 O42'
_chemical_formula_weight 2556.30
_chemical_name_systematic
;
 ? 
;
_space_group_crystal_system orthorhombic
_space_group_IT_number 61
_space_group_name_Hall '-P 2ac 2ab'
_space_group_name_H-M_alt 'P b c a'
_symmetry_space_group_name_Hall '-P 2ac 2ab'
_symmetry_space_group_name_H-M 'P b c a'
_atom_sites_solution_hydrogens geom
_atom_sites_solution_primary direct
_atom_sites_solution_secondary difmap
_audit_creation_date 2014-06-30
_audit_creation_method
;
Olex2 1.2
(compiled 2014.06.26 svn.r2951 for OlexSys, GUI svn.r4855)
;
_audit_update_record
;
2015-04-01 deposited with the CCDC.
2015-08-26 downloaded from the CCDC.
;
_cell_angle_alpha 90.00
_cell_angle_beta 90.00
_cell_angle_gamma 90.00
_cell_formula_units_Z 4
_cell_length_a 18.9997(3)
_cell_length_b 14.97489(18)
_cell_length_c 25.4844(5)
_cell_measurement_reflns_used 8616
_cell_measurement_temperature 291(2)
_cell_measurement_theta_max 28.7430
_cell_measurement_theta_min 3.3300
_cell_volume 7250.8(2)
_computing_cell_refinement
;
CrysAlisPro, Agilent Technologies,
Version 1.171.36.28 (release 01-02-2013 CrysAlis171 .NET)
(compiled Feb  1 2013,16:14:44)
;
_computing_data_collection
;
CrysAlisPro, Agilent Technologies,
Version 1.171.36.28 (release 01-02-2013 CrysAlis171 .NET)
(compiled Feb  1 2013,16:14:44)
;
_computing_data_reduction
;
CrysAlisPro, Agilent Technologies,
Version 1.171.36.28 (release 01-02-2013 CrysAlis171 .NET)
(compiled Feb  1 2013,16:14:44)
;
_computing_molecular_graphics 'Olex2 (Dolomanov et al., 2009)'
_computing_publication_material 'Olex2 (Dolomanov et al., 2009)'
_computing_structure_refinement 'ShelXL (Sheldrick, 2008)'
_computing_structure_solution 'ShelXS (Sheldrick, 2008)'
_diffrn_ambient_temperature 291.15
_diffrn_detector_area_resol_mean 16.2312
_diffrn_measured_fraction_theta_full 0.999
_diffrn_measured_fraction_theta_max 0.999
_diffrn_measurement_details
;
  1 omega   43.00   68.65   0.4500   11.0000
omega____ theta____ kappa____ phi______ frames
    -       19.7104   77.0000   60.0000 57

  2 omega   45.00   88.20   0.4500   11.0000
omega____ theta____ kappa____ phi______ frames
    -       19.7104   77.0000 -120.0000 96

  3 omega   51.00   76.65   0.4500   11.0000
omega____ theta____ kappa____ phi______ frames
    -       19.7104   77.0000 -180.0000 57

  4 omega    1.00   49.15   0.4500   11.0000
omega____ theta____ kappa____ phi______ frames
    -       19.7104   77.0000   90.0000 107

  5 omega  -10.00   28.25   0.4500   11.0000
omega____ theta____ kappa____ phi______ frames
    -       19.7104   77.0000   60.0000 85
;
_diffrn_measurement_device_type 'Xcalibur, Eos, Gemini'
_diffrn_measurement_method '\w scans'
_diffrn_orient_matrix_UB_11 0.0367647000
_diffrn_orient_matrix_UB_12 0.0017664000
_diffrn_orient_matrix_UB_13 0.0047876000
_diffrn_orient_matrix_UB_21 0.0059956000
_diffrn_orient_matrix_UB_22 0.0096265000
_diffrn_orient_matrix_UB_23 -0.0268815000
_diffrn_orient_matrix_UB_31 -0.0026535000
_diffrn_orient_matrix_UB_32 0.0463212000
_diffrn_orient_matrix_UB_33 0.0054152000
_diffrn_radiation_monochromator graphite
_diffrn_radiation_type MoK\a
_diffrn_radiation_wavelength 0.71073
_diffrn_reflns_av_R_equivalents 0.0353
_diffrn_reflns_av_unetI/netI 0.0405
_diffrn_reflns_limit_h_max 23
_diffrn_reflns_limit_h_min -21
_diffrn_reflns_limit_k_max 9
_diffrn_reflns_limit_k_min -18
_diffrn_reflns_limit_l_max 25
_diffrn_reflns_limit_l_min -31
_diffrn_reflns_number 23355
_diffrn_reflns_theta_full 26.00
_diffrn_reflns_theta_max 26.37
_diffrn_reflns_theta_min 2.96
_diffrn_source 'Enhance (Mo) X-ray Source'
_exptl_absorpt_coefficient_mu 2.103
_exptl_absorpt_correction_T_max 1.00000
_exptl_absorpt_correction_T_min 0.95046
_exptl_absorpt_correction_type multi-scan
_exptl_absorpt_process_details
;
CrysAlisPro, Agilent Technologies,
Version 1.171.36.28 (release 01-02-2013 CrysAlis171 .NET)
(compiled Feb  1 2013,16:14:44)
Empirical absorption correction using spherical harmonics,
 implemented in SCALE3 ABSPACK scaling algorithm.
;
_exptl_crystal_density_diffrn 2.342
_exptl_crystal_density_method 'not measured'
_exptl_crystal_F_000 4944
_exptl_crystal_size_max 0.18
_exptl_crystal_size_mid 0.17
_exptl_crystal_size_min 0.15
_refine_diff_density_max 0.905
_refine_diff_density_min -0.653
_refine_diff_density_rms 0.123
_refine_ls_extinction_method none
_refine_ls_goodness_of_fit_ref 1.077
_refine_ls_hydrogen_treatment constr
_refine_ls_matrix_type full
_refine_ls_number_parameters 503
_refine_ls_number_reflns 7406
_refine_ls_number_restraints 29
_refine_ls_restrained_S_all 1.081
_refine_ls_R_factor_all 0.0659
_refine_ls_R_factor_gt 0.0468
_refine_ls_shift/su_max 0.001
_refine_ls_shift/su_mean 0.000
_refine_ls_structure_factor_coef Fsqd
_refine_ls_weighting_details 'calc w=1/[\s^2^(Fo^2^)+(0.0327P)^2^+36.1011P] where P=(Fo^2^+2Fc^2^)/3'
_refine_ls_weighting_scheme calc
_refine_ls_wR_factor_gt 0.0971
_refine_ls_wR_factor_ref 0.1056
_reflns_number_gt 5838
_reflns_number_total 7406
_reflns_threshold_expression >2sigma(I)
_cod_data_source_file c5ra13007g2.cif
_cod_data_source_block exp_8320
_cod_database_code 7221903
_chemical_oxdiff_formula C20H20N4O4Mo1
_reflns_odcompleteness_completeness 99.73
_reflns_odcompleteness_iscentric 1
_reflns_odcompleteness_theta 26.32
_olex2_refinement_description
;
1. Fixed Uiso
 At 1.2 times of:
  All C(H) groups, All C(H,H) groups, All N(H) groups
 At 1.5 times of:
  All C(H,H,H) groups
2. Restrained distances
 C20-C19
 1.4 with sigma of 0.02
 N5-C19
 1.4 with sigma of 0.02
 N6-C20
 1.4 with sigma of 0.02
 C21-N6
 1.4 with sigma of 0.02
 C21-N5
 1.4 with sigma of 0.02
3. Uiso/Uaniso restraints and constraints
Uanis(C21) \\sim Ueq, Uanis(N6) \\sim Ueq, Uanis(C20) \\sim Ueq, Uanis(C19)
\\sim Ueq: with sigma of 0.01 and sigma for terminal atoms of 0.02
Uanis(O20) = Uanis(O20A)
4. Others
 Sof(O20A)=1-FVAR(1)
 Sof(O20)=FVAR(1)
 Fixed Sof: O21(0.5) O22(0.5)
5.a Secondary CH2 refined with riding coordinates:
 C7(H7A,H7B), C9(H9A,H9B), C11(H11A,H11B)
5.b Aromatic/amide H refined with riding coordinates:
 N4(H4), N6(H6), C13(H13), C14(H14), C15(H15), C16(H16), C17(H17), C18(H18),
 C19(H19), C20(H20), C21(H21)
5.c Idealised Me refined as rotating group:
 C8(H8A,H8B,H8C), C10(H10A,H10B,H10C), C12(H12A,H12B,H12C)
;
_olex2_submission_special_instructions 'No special instructions were received'

loop_
_space_group_symop_id
_space_group_symop_operation_xyz
1 'x, y, z'
2 '-x+1/2, -y, z+1/2'
3 'x+1/2, -y+1/2, -z'
4 '-x, y+1/2, -z+1/2'
5 '-x, -y, -z'
6 'x-1/2, y, -z-1/2'
7 '-x-1/2, y-1/2, z'
8 'x, -y-1/2, z-1/2'

loop_
_atom_site_label
_atom_site_type_symbol
_atom_site_fract_x
_atom_site_fract_y
_atom_site_fract_z
_atom_site_U_iso_or_equiv
_atom_site_adp_type
_atom_site_occupancy
_atom_site_calc_flag
_atom_site_disorder_assembly
_atom_site_disorder_group
_atom_site_refinement_flags_posn
_atom_site_refinement_flags_adp
Mo1 Mo 0.67098(3) -0.01110(4) 0.67342(3) 0.04546(17) Uani 1 d . . . .
Mo2 Mo 0.63645(3) -0.20835(4) 0.62560(3) 0.04682(17) Uani 1 d . . . .
Mo3 Mo 0.50926(3) -0.03524(3) 0.62404(2) 0.03201(14) Uani 1 d . . . .
Mo4 Mo 0.58729(3) 0.12999(3) 0.55864(2) 0.03483(14) Uani 1 d . . . .
Mo5 Mo 0.43132(3) 0.08005(3) 0.50414(2) 0.03007(13) Uani 1 d . . . .
Mo6 Mo 0.51101(3) 0.24112(3) 0.43911(3) 0.04194(16) Uani 1 d . . . .
O1 O 0.7327(3) 0.0683(4) 0.6617(2) 0.0626(15) Uani 1 d . . . .
O2 O 0.6943(3) -0.0574(4) 0.7321(2) 0.0639(15) Uani 1 d . . . .
O3 O 0.6952(2) -0.1030(3) 0.6261(2) 0.0471(12) Uani 1 d . . . .
O4 O 0.6596(3) -0.2560(4) 0.6834(2) 0.0684(16) Uani 1 d . . . .
O5 O 0.6782(3) -0.2688(3) 0.5789(2) 0.0621(15) Uani 1 d . . . .
O6 O 0.5745(2) -0.1319(3) 0.56255(18) 0.0357(10) Uani 1 d . . . .
O7 O 0.5715(2) -0.0919(3) 0.66786(18) 0.0399(11) Uani 1 d . . . .
O8 O 0.6020(2) 0.0429(3) 0.61195(18) 0.0364(10) Uani 1 d . . . .
O9 O 0.4489(2) -0.1200(3) 0.60925(18) 0.0384(10) Uani 1 d . . . .
O10 O 0.4629(2) 0.0354(3) 0.66179(19) 0.0424(11) Uani 1 d . . . .
O11 O 0.5492(3) 0.2115(3) 0.59505(19) 0.0485(12) Uani 1 d . . . .
O12 O 0.6671(3) 0.1721(3) 0.5433(2) 0.0546(13) Uani 1 d . . . .
O13 O 0.5301(2) 0.1510(3) 0.49525(18) 0.0357(10) Uani 1 d . . . .
O14 O 0.5000(2) 0.0250(2) 0.55272(16) 0.0300(9) Uani 1 d . . . .
O15 O 0.3760(2) -0.0112(3) 0.49732(18) 0.0381(10) Uani 1 d . . . .
O16 O 0.3862(3) 0.1492(3) 0.5436(2) 0.0489(13) Uani 1 d . . . .
O17 O 0.5909(3) 0.2873(3) 0.4271(2) 0.0628(15) Uani 1 d . . . .
O18 O 0.4697(3) 0.3144(3) 0.4797(2) 0.0593(15) Uani 1 d . . . .
O19 O 0.4583(3) 0.2612(3) 0.3780(2) 0.0484(12) Uani 1 d . . . .
N1 N 0.6036(3) 0.0781(4) 0.7193(2) 0.0426(14) Uani 1 d . . . .
N2 N 0.5474(3) 0.1955(4) 0.7488(2) 0.0480(15) Uani 1 d . . . .
N3 N 0.6422(3) 0.4783(4) 0.5807(3) 0.0490(15) Uani 1 d . . . .
N4 N 0.6910(4) 0.3881(6) 0.5268(4) 0.089(3) Uani 1 d . . . .
H4 H 0.7012 0.3406 0.5095 0.107 Uiso 1 calc . . R .
N5 N 0.3084(4) 0.3911(8) 0.6104(4) 0.104(3) Uani 1 d . . D .
N6 N 0.2060(9) 0.4212(13) 0.6132(7) 0.193(7) Uani 1 d . . D U
H6 H 0.1612 0.4133 0.6120 0.231 Uiso 1 calc . . R .
C1 C 0.5099(4) 0.3367(5) 0.7045(3) 0.0500(19) Uani 1 d . . . .
C2 C 0.5592(4) 0.4008(5) 0.6872(3) 0.0517(19) Uani 1 d . . . .
C3 C 0.5446(4) 0.4497(4) 0.6421(3) 0.0480(18) Uani 1 d . . . .
C4 C 0.4828(4) 0.4341(4) 0.6137(3) 0.0490(19) Uani 1 d . . . .
C5 C 0.4362(4) 0.3678(4) 0.6301(3) 0.0486(18) Uani 1 d . . . .
C6 C 0.4493(4) 0.3188(4) 0.6759(3) 0.051(2) Uani 1 d . . . .
C7 C 0.5235(5) 0.2879(5) 0.7557(3) 0.069(3) Uani 1 d . . . .
H7A H 0.5589 0.3204 0.7754 0.082 Uiso 1 calc . . R .
H7B H 0.4806 0.2878 0.7763 0.082 Uiso 1 calc . . R .
C8 C 0.6267(5) 0.4160(8) 0.7163(5) 0.100(4) Uani 1 d . . . .
H8A H 0.6229 0.4692 0.7371 0.150 Uiso 1 calc . . GR .
H8B H 0.6645 0.4227 0.6916 0.150 Uiso 1 calc . . GR .
H8C H 0.6361 0.3659 0.7387 0.150 Uiso 1 calc . . GR .
C9 C 0.5966(5) 0.5171(5) 0.6219(3) 0.062(2) Uani 1 d . . . .
H9A H 0.5714 0.5680 0.6076 0.075 Uiso 1 calc . . R .
H9B H 0.6256 0.5381 0.6507 0.075 Uiso 1 calc . . R .
C10 C 0.4659(6) 0.4874(6) 0.5652(4) 0.077(3) Uani 1 d . . . .
H10A H 0.4979 0.5369 0.5625 0.115 Uiso 1 calc . . GR .
H10B H 0.4185 0.5093 0.5674 0.115 Uiso 1 calc . . GR .
H10C H 0.4706 0.4500 0.5348 0.115 Uiso 1 calc . . GR .
C11 C 0.3726(5) 0.3452(7) 0.5963(4) 0.086(3) Uani 1 d . . . .
H11A H 0.3838 0.3592 0.5601 0.103 Uiso 1 calc . . R .
H11B H 0.3643 0.2814 0.5984 0.103 Uiso 1 calc . . R .
C12 C 0.4000(5) 0.2466(6) 0.6931(4) 0.083(3) Uani 1 d . . . .
H12A H 0.4135 0.1912 0.6771 0.124 Uiso 1 calc . . GR .
H12B H 0.3529 0.2616 0.6825 0.124 Uiso 1 calc . . GR .
H12C H 0.4018 0.2408 0.7305 0.124 Uiso 1 calc . . GR .
C13 C 0.5339(5) 0.1276(5) 0.7828(3) 0.064(2) Uani 1 d . . . .
H13 H 0.5065 0.1303 0.8130 0.077 Uiso 1 calc . . R .
C14 C 0.5681(4) 0.0557(5) 0.7640(3) 0.060(2) Uani 1 d . . . .
H14 H 0.5676 -0.0008 0.7792 0.072 Uiso 1 calc . . R .
C15 C 0.5882(4) 0.1632(5) 0.7118(3) 0.0464(17) Uani 1 d . . . .
H15 H 0.6044 0.1964 0.6834 0.056 Uiso 1 calc . . R .
C16 C 0.6919(4) 0.5232(5) 0.5543(3) 0.057(2) Uani 1 d . . . .
H16 H 0.7027 0.5833 0.5588 0.068 Uiso 1 calc . . R .
C17 C 0.7227(4) 0.4694(6) 0.5213(4) 0.062(2) Uani 1 d . . . .
H17 H 0.7593 0.4836 0.4985 0.074 Uiso 1 calc . . R .
C18 C 0.6419(5) 0.3952(6) 0.5632(4) 0.077(3) Uani 1 d . . . .
H18 H 0.6123 0.3497 0.5745 0.092 Uiso 1 calc . . R .
C19 C 0.3010(11) 0.4666(14) 0.6384(8) 0.201(9) Uani 1 d . . D U
H19 H 0.3382 0.4967 0.6543 0.241 Uiso 1 calc . . R .
C20 C 0.2300(11) 0.4950(15) 0.6410(8) 0.199(8) Uani 1 d . . D U
H20 H 0.2078 0.5443 0.6557 0.239 Uiso 1 calc . . R .
C21 C 0.2455(10) 0.3618(14) 0.5882(8) 0.190(8) Uani 1 d . . D U
H21 H 0.2350 0.3167 0.5644 0.229 Uiso 1 calc . . R .
O20A O 0.2693(12) 0.742(2) 0.7480(11) 0.154(6) Uani 0.394(11) d A 2 . .
O21 O 0.2898(10) 0.6983(18) 0.6446(10) 0.199(12) Uani 0.50 d . . . .
O20 O 0.2329(8) 0.6314(12) 0.7318(7) 0.154(6) Uani 0.606(11) d A 1 . .
O22 O 0.2596(9) 0.2392(16) 0.5283(9) 0.172(10) Uani 0.50 d . . . .

loop_
_atom_site_aniso_label
_atom_site_aniso_U_11
_atom_site_aniso_U_22
_atom_site_aniso_U_33
_atom_site_aniso_U_23
_atom_site_aniso_U_13
_atom_site_aniso_U_12
Mo1 0.0361(3) 0.0472(3) 0.0530(4) 0.0025(3) -0.0008(3) 0.0077(3)
Mo2 0.0526(4) 0.0341(3) 0.0538(4) 0.0083(3) 0.0106(3) 0.0182(3)
Mo3 0.0321(3) 0.0238(2) 0.0402(3) 0.0032(2) 0.0065(2) 0.0035(2)
Mo4 0.0375(3) 0.0227(2) 0.0443(3) 0.0005(2) 0.0012(3) -0.0049(2)
Mo5 0.0300(3) 0.0208(2) 0.0394(3) 0.0019(2) 0.0062(2) 0.0039(2)
Mo6 0.0573(4) 0.0187(2) 0.0498(4) 0.0051(3) 0.0102(3) -0.0001(3)
O1 0.042(3) 0.067(4) 0.079(4) -0.003(3) 0.000(3) -0.003(3)
O2 0.063(3) 0.070(4) 0.059(4) 0.003(3) -0.008(3) 0.018(3)
O3 0.039(3) 0.047(3) 0.056(3) 0.004(2) 0.009(2) 0.011(2)
O4 0.081(4) 0.059(3) 0.065(4) 0.020(3) 0.007(3) 0.027(3)
O5 0.066(3) 0.046(3) 0.075(4) 0.004(3) 0.019(3) 0.023(3)
O6 0.038(2) 0.025(2) 0.045(3) 0.006(2) 0.001(2) 0.0058(19)
O7 0.041(3) 0.034(2) 0.045(3) 0.006(2) 0.004(2) 0.007(2)
O8 0.031(2) 0.032(2) 0.045(3) 0.003(2) 0.003(2) -0.0020(19)
O9 0.039(2) 0.031(2) 0.045(3) 0.006(2) 0.007(2) 0.001(2)
O10 0.042(3) 0.036(2) 0.049(3) -0.001(2) 0.007(2) 0.007(2)
O11 0.067(3) 0.032(2) 0.047(3) -0.005(2) -0.002(3) 0.004(2)
O12 0.048(3) 0.047(3) 0.068(4) 0.007(3) 0.003(3) -0.015(2)
O13 0.041(2) 0.0219(19) 0.045(3) 0.0028(19) 0.005(2) -0.0030(18)
O14 0.031(2) 0.0207(18) 0.038(2) 0.0008(18) 0.0029(18) -0.0030(17)
O15 0.031(2) 0.034(2) 0.049(3) 0.002(2) 0.007(2) -0.0004(19)
O16 0.054(3) 0.034(2) 0.058(3) -0.001(2) 0.014(2) 0.014(2)
O17 0.070(4) 0.039(3) 0.079(4) 0.006(3) 0.015(3) -0.015(3)
O18 0.092(4) 0.022(2) 0.064(4) 0.001(2) 0.016(3) 0.005(3)
O19 0.062(3) 0.028(2) 0.055(3) 0.013(2) 0.012(3) 0.009(2)
N1 0.040(3) 0.038(3) 0.049(4) 0.000(3) 0.000(3) 0.002(3)
N2 0.065(4) 0.036(3) 0.043(3) 0.001(3) 0.010(3) 0.010(3)
N3 0.054(4) 0.036(3) 0.058(4) -0.004(3) 0.015(3) -0.011(3)
N4 0.086(6) 0.076(6) 0.105(7) -0.032(5) 0.016(5) -0.001(5)
N5 0.050(5) 0.132(9) 0.130(9) 0.029(7) -0.025(5) -0.015(5)
N6 0.171(9) 0.200(10) 0.207(10) 0.020(8) 0.002(8) 0.009(8)
C1 0.061(5) 0.033(3) 0.056(5) 0.003(3) 0.020(4) 0.011(4)
C2 0.046(4) 0.043(4) 0.066(5) -0.006(4) 0.000(4) 0.003(3)
C3 0.055(4) 0.030(3) 0.058(5) -0.003(3) 0.011(4) -0.005(3)
C4 0.070(5) 0.026(3) 0.051(5) -0.007(3) 0.010(4) 0.005(3)
C5 0.049(4) 0.031(3) 0.065(5) -0.007(4) 0.010(4) 0.007(3)
C6 0.048(4) 0.027(3) 0.077(6) -0.002(4) 0.024(4) 0.003(3)
C7 0.110(7) 0.041(4) 0.055(5) 0.003(4) 0.020(5) 0.018(5)
C8 0.086(7) 0.102(9) 0.112(9) 0.011(8) -0.020(7) -0.018(7)
C9 0.075(6) 0.041(4) 0.070(6) -0.009(4) 0.021(5) -0.021(4)
C10 0.119(8) 0.049(5) 0.063(6) 0.008(4) -0.010(6) 0.006(5)
C11 0.074(7) 0.088(7) 0.096(8) -0.010(6) -0.020(6) -0.016(6)
C12 0.072(6) 0.054(5) 0.122(9) 0.007(6) 0.044(6) -0.015(5)
C13 0.085(6) 0.049(4) 0.058(5) 0.016(4) 0.034(5) 0.011(4)
C14 0.075(6) 0.039(4) 0.065(6) 0.009(4) 0.014(5) 0.012(4)
C15 0.056(4) 0.038(4) 0.045(4) 0.000(3) 0.005(4) 0.001(3)
C16 0.060(5) 0.050(4) 0.060(5) 0.014(4) 0.009(4) -0.009(4)
C17 0.049(5) 0.066(5) 0.070(6) 0.008(5) 0.023(4) -0.005(4)
C18 0.076(6) 0.048(5) 0.106(8) -0.026(5) 0.033(6) -0.018(5)
C19 0.175(12) 0.220(12) 0.208(12) -0.030(9) -0.003(9) 0.020(9)
C20 0.185(11) 0.202(12) 0.212(12) -0.004(9) 0.030(9) 0.042(9)
C21 0.182(11) 0.196(11) 0.194(11) -0.012(9) -0.001(9) 0.000(9)
O20A 0.107(10) 0.189(13) 0.167(12) 0.053(13) 0.002(9) 0.089(10)
O21 0.118(15) 0.26(3) 0.22(2) 0.13(2) 0.086(15) 0.065(17)
O20 0.107(10) 0.189(13) 0.167(12) 0.053(13) 0.002(9) 0.089(10)
O22 0.089(12) 0.20(2) 0.23(2) -0.112(19) -0.056(14) 0.036(13)

loop_
_atom_type_symbol
_atom_type_description
_atom_type_scat_dispersion_real
_atom_type_scat_dispersion_imag
_atom_type_scat_source
C C 0.0033 0.0016 'International Tables Vol C Tables 4.2.6.8 and 6.1.1.4'
H H 0.0000 0.0000 'International Tables Vol C Tables 4.2.6.8 and 6.1.1.4'
Mo Mo -1.6832 0.6857 'International Tables Vol C Tables 4.2.6.8 and 6.1.1.4'
N N 0.0061 0.0033 'International Tables Vol C Tables 4.2.6.8 and 6.1.1.4'
O O 0.0106 0.0060 'International Tables Vol C Tables 4.2.6.8 and 6.1.1.4'

loop_
_geom_angle_atom_site_label_1
_geom_angle_atom_site_label_2
_geom_angle_atom_site_label_3
_geom_angle
_geom_angle_site_symmetry_1
_geom_angle_site_symmetry_3
O1 Mo1 O2 105.0(3) . .
O1 Mo1 O3 103.3(2) . .
O1 Mo1 O7 161.3(2) . .
O1 Mo1 O8 91.7(2) . .
O1 Mo1 N1 94.0(2) . .
O2 Mo1 O3 101.6(2) . .
O2 Mo1 O7 93.1(2) . .
O2 Mo1 O8 158.3(2) . .
O2 Mo1 N1 86.1(2) . .
O3 Mo1 O7 76.85(18) . .
O3 Mo1 O8 87.60(19) . .
O3 Mo1 N1 158.4(2) . .
O8 Mo1 O7 69.61(15) . .
N1 Mo1 O7 82.58(18) . .
N1 Mo1 O8 78.90(19) . .
O3 Mo2 O6 83.87(18) . .
O3 Mo2 O7 72.54(17) . .
O3 Mo2 O19 148.92(18) . 5_656
O4 Mo2 O3 100.9(3) . .
O4 Mo2 O6 161.9(2) . .
O4 Mo2 O7 92.8(2) . .
O4 Mo2 O19 96.2(3) . 5_656
O5 Mo2 O3 99.8(2) . .
O5 Mo2 O4 105.3(3) . .
O5 Mo2 O6 90.8(2) . .
O5 Mo2 O7 161.4(2) . .
O5 Mo2 O19 100.5(2) . 5_656
O6 Mo2 O7 71.79(15) . .
O19 Mo2 O6 72.51(17) 5_656 .
O19 Mo2 O7 80.92(17) 5_656 .
O7 Mo3 O6 77.95(17) . .
O7 Mo3 O8 79.03(18) . .
O7 Mo3 O14 143.49(18) . .
O8 Mo3 O6 79.37(15) . .
O9 Mo3 O6 76.54(17) . .
O9 Mo3 O7 102.6(2) . .
O9 Mo3 O8 154.88(19) . .
O9 Mo3 O14 94.16(18) . .
O10 Mo3 O6 175.48(19) . .
O10 Mo3 O7 106.3(2) . .
O10 Mo3 O8 99.78(19) . .
O10 Mo3 O9 103.7(2) . .
O10 Mo3 O14 100.76(19) . .
O14 Mo3 O6 74.74(14) . .
O14 Mo3 O8 72.53(16) . .
O8 Mo4 O13 140.76(17) . .
O8 Mo4 O14 71.51(16) . .
O8 Mo4 O15 82.71(17) . 5_656
O11 Mo4 O8 99.5(2) . .
O11 Mo4 O13 95.6(2) . .
O11 Mo4 O14 102.8(2) . .
O11 Mo4 O15 171.6(2) . 5_656
O12 Mo4 O8 106.8(2) . .
O12 Mo4 O11 104.0(3) . .
O12 Mo4 O13 104.2(2) . .
O12 Mo4 O14 153.1(2) . .
O12 Mo4 O15 82.9(2) . 5_656
O13 Mo4 O14 69.90(15) . .
O13 Mo4 O15 77.91(16) . 5_656
O14 Mo4 O15 70.16(14) . 5_656
O6 Mo5 O13 75.72(17) 5_656 .
O6 Mo5 O14 141.28(17) 5_656 .
O6 Mo5 O14 76.49(15) 5_656 5_656
O13 Mo5 O14 78.27(14) . 5_656
O14 Mo5 O13 72.47(15) . .
O14 Mo5 O14 75.93(17) . 5_656
O15 Mo5 O6 101.5(2) . 5_656
O15 Mo5 O13 154.30(18) . .
O15 Mo5 O14 76.28(16) . 5_656
O15 Mo5 O14 97.72(18) . .
O16 Mo5 O6 104.9(2) . 5_656
O16 Mo5 O13 101.6(2) . .
O16 Mo5 O14 102.6(2) . .
O16 Mo5 O14 178.5(2) . 5_656
O16 Mo5 O15 103.7(2) . .
O6 Mo6 O9 70.56(15) 5_656 5_656
O13 Mo6 O6 70.26(16) . 5_656
O13 Mo6 O9 78.07(16) . 5_656
O17 Mo6 O6 156.4(2) . 5_656
O17 Mo6 O9 85.9(2) . 5_656
O17 Mo6 O13 104.0(2) . .
O17 Mo6 O18 105.1(3) . .
O17 Mo6 O19 105.2(3) . .
O18 Mo6 O6 98.2(2) . 5_656
O18 Mo6 O9 168.2(2) . 5_656
O18 Mo6 O13 94.8(2) . .
O18 Mo6 O19 98.9(2) . .
O19 Mo6 O6 73.87(18) . 5_656
O19 Mo6 O9 81.90(18) . 5_656
O19 Mo6 O13 143.02(19) . .
Mo1 O3 Mo2 117.3(2) . .
Mo2 O6 Mo3 96.06(16) . .
Mo2 O6 Mo6 91.17(14) . 5_656
Mo5 O6 Mo2 150.7(2) 5_656 .
Mo5 O6 Mo3 107.65(17) 5_656 .
Mo5 O6 Mo6 103.63(19) 5_656 5_656
Mo6 O6 Mo3 94.21(15) 5_656 .
Mo1 O7 Mo2 89.27(15) . .
Mo3 O7 Mo1 109.4(2) . .
Mo3 O7 Mo2 113.3(2) . .
Mo3 O8 Mo1 100.80(17) . .
Mo4 O8 Mo1 148.0(2) . .
Mo4 O8 Mo3 110.9(2) . .
Mo3 O9 Mo6 117.8(2) . 5_656
Mo4 O13 Mo5 108.26(19) . .
Mo4 O13 Mo6 142.5(2) . .
Mo6 O13 Mo5 104.41(19) . .
Mo3 O14 Mo4 100.53(17) . .
Mo3 O14 Mo5 101.12(15) . 5_656
Mo4 O14 Mo5 95.27(14) . 5_656
Mo5 O14 Mo3 143.1(2) . .
Mo5 O14 Mo4 103.47(16) . .
Mo5 O14 Mo5 104.07(17) . 5_656
Mo5 O15 Mo4 118.1(2) . 5_656
Mo6 O19 Mo2 117.5(2) . 5_656
C14 N1 Mo1 125.8(5) . .
C15 N1 Mo1 129.8(5) . .
C15 N1 C14 104.4(6) . .
C13 N2 C7 124.9(7) . .
C15 N2 C7 128.0(6) . .
C15 N2 C13 107.1(6) . .
C16 N3 C9 124.9(6) . .
C18 N3 C9 127.3(7) . .
C18 N3 C16 107.8(7) . .
C17 N4 H4 125.9 . .
C18 N4 H4 125.9 . .
C18 N4 C17 108.2(8) . .
C19 N5 C11 128.3(12) . .
C19 N5 C21 113.0(15) . .
C21 N5 C11 118.3(14) . .
C20 N6 H6 116.8 . .
C21 N6 H6 116.8 . .
C21 N6 C20 126.4(18) . .
C2 C1 C7 118.8(8) . .
C6 C1 C2 121.2(7) . .
C6 C1 C7 120.0(7) . .
C1 C2 C8 121.2(8) . .
C3 C2 C1 118.9(7) . .
C3 C2 C8 119.9(8) . .
C2 C3 C4 120.5(7) . .
C2 C3 C9 120.4(7) . .
C4 C3 C9 119.1(7) . .
C3 C4 C10 121.0(7) . .
C5 C4 C3 119.8(7) . .
C5 C4 C10 119.3(8) . .
C4 C5 C6 120.7(7) . .
C4 C5 C11 119.5(8) . .
C6 C5 C11 119.8(7) . .
C1 C6 C5 118.9(7) . .
C1 C6 C12 120.4(8) . .
C5 C6 C12 120.7(8) . .
N2 C7 C1 113.8(7) . .
N2 C7 H7A 108.8 . .
N2 C7 H7B 108.8 . .
C1 C7 H7A 108.8 . .
C1 C7 H7B 108.8 . .
H7A C7 H7B 107.7 . .
C2 C8 H8A 109.5 . .
C2 C8 H8B 109.5 . .
C2 C8 H8C 109.5 . .
H8A C8 H8B 109.5 . .
H8A C8 H8C 109.5 . .
H8B C8 H8C 109.5 . .
N3 C9 C3 111.4(6) . .
N3 C9 H9A 109.4 . .
N3 C9 H9B 109.4 . .
C3 C9 H9A 109.4 . .
C3 C9 H9B 109.4 . .
H9A C9 H9B 108.0 . .
C4 C10 H10A 109.5 . .
C4 C10 H10B 109.5 . .
C4 C10 H10C 109.5 . .
H10A C10 H10B 109.5 . .
H10A C10 H10C 109.5 . .
H10B C10 H10C 109.5 . .
N5 C11 C5 115.1(9) . .
N5 C11 H11A 108.5 . .
N5 C11 H11B 108.5 . .
C5 C11 H11A 108.5 . .
C5 C11 H11B 108.5 . .
H11A C11 H11B 107.5 . .
C6 C12 H12A 109.5 . .
C6 C12 H12B 109.5 . .
C6 C12 H12C 109.5 . .
H12A C12 H12B 109.5 . .
H12A C12 H12C 109.5 . .
H12B C12 H12C 109.5 . .
N2 C13 H13 126.8 . .
C14 C13 N2 106.3(7) . .
C14 C13 H13 126.8 . .
N1 C14 H14 125.1 . .
C13 C14 N1 109.8(7) . .
C13 C14 H14 125.1 . .
N1 C15 H15 123.8 . .
N2 C15 N1 112.4(7) . .
N2 C15 H15 123.8 . .
N3 C16 H16 125.3 . .
C17 C16 N3 109.3(7) . .
C17 C16 H16 125.3 . .
N4 C17 H17 126.7 . .
C16 C17 N4 106.7(7) . .
C16 C17 H17 126.7 . .
N3 C18 H18 126.0 . .
N4 C18 N3 108.0(8) . .
N4 C18 H18 126.0 . .
N5 C19 H19 124.0 . .
N5 C19 C20 112.1(18) . .
C20 C19 H19 124.0 . .
N6 C20 C19 92.9(17) . .
N6 C20 H20 133.6 . .
C19 C20 H20 133.6 . .
N5 C21 H21 132.7 . .
N6 C21 N5 94.5(15) . .
N6 C21 H21 132.7 . .

loop_
_geom_bond_atom_site_label_1
_geom_bond_atom_site_label_2
_geom_bond_distance
_geom_bond_site_symmetry_2
Mo1 O1 1.696(5) .
Mo1 O2 1.706(5) .
Mo1 O3 1.887(5) .
Mo1 O7 2.248(4) .
Mo1 O8 2.197(4) .
Mo1 N1 2.189(6) .
Mo2 O3 1.933(5) .
Mo2 O4 1.694(5) .
Mo2 O5 1.693(5) .
Mo2 O6 2.297(4) .
Mo2 O7 2.392(4) .
Mo2 O19 1.969(5) 5_656
Mo3 O6 2.468(4) .
Mo3 O7 1.835(4) .
Mo3 O8 2.137(4) .
Mo3 O9 1.751(4) .
Mo3 O10 1.680(4) .
Mo3 O14 2.037(4) .
Mo4 O8 1.903(4) .
Mo4 O11 1.696(5) .
Mo4 O12 1.688(5) .
Mo4 O13 1.972(4) .
Mo4 O14 2.290(4) .
Mo4 O15 2.384(4) 5_656
Mo5 O6 1.872(4) 5_656
Mo5 O13 2.168(4) .
Mo5 O14 1.979(4) .
Mo5 O14 2.506(4) 5_656
Mo5 O15 1.733(4) .
Mo5 O16 1.679(4) .
Mo6 O6 2.306(4) 5_656
Mo6 O9 2.321(4) 5_656
Mo6 O13 2.000(4) .
Mo6 O17 1.696(5) .
Mo6 O18 1.700(5) .
Mo6 O19 1.876(5) .
O6 Mo5 1.872(4) 5_656
O6 Mo6 2.306(4) 5_656
O9 Mo6 2.321(4) 5_656
O14 Mo5 2.506(4) 5_656
O15 Mo4 2.384(4) 5_656
O19 Mo2 1.969(5) 5_656
N1 C14 1.367(9) .
N1 C15 1.320(9) .
N2 C7 1.467(9) .
N2 C13 1.360(9) .
N2 C15 1.315(9) .
N3 C9 1.480(9) .
N3 C16 1.340(9) .
N3 C18 1.322(9) .
N4 H4 0.8600 .
N4 C17 1.365(11) .
N4 C18 1.320(11) .
N5 C11 1.445(14) .
N5 C19 1.345(15) .
N5 C21 1.393(15) .
N6 H6 0.8600 .
N6 C20 1.389(16) .
N6 C21 1.327(15) .
C1 C2 1.412(10) .
C1 C6 1.388(11) .
C1 C7 1.518(11) .
C2 C3 1.391(11) .
C2 C8 1.499(12) .
C3 C4 1.399(11) .
C3 C9 1.504(10) .
C4 C5 1.395(10) .
C4 C10 1.506(11) .
C5 C6 1.401(11) .
C5 C11 1.522(11) .
C6 C12 1.495(10) .
C7 H7A 0.9700 .
C7 H7B 0.9700 .
C8 H8A 0.9600 .
C8 H8B 0.9600 .
C8 H8C 0.9600 .
C9 H9A 0.9700 .
C9 H9B 0.9700 .
C10 H10A 0.9600 .
C10 H10B 0.9600 .
C10 H10C 0.9600 .
C11 H11A 0.9700 .
C11 H11B 0.9700 .
C12 H12A 0.9600 .
C12 H12B 0.9600 .
C12 H12C 0.9600 .
C13 H13 0.9300 .
C13 C14 1.345(10) .
C14 H14 0.9300 .
C15 H15 0.9300 .
C16 H16 0.9300 .
C16 C17 1.302(11) .
C17 H17 0.9300 .
C18 H18 0.9300 .
C19 H19 0.9300 .
C19 C20 1.417(16) .
C20 H20 0.9300 .
C21 H21 0.9300 .

loop_
_geom_torsion_atom_site_label_1
_geom_torsion_atom_site_label_2
_geom_torsion_atom_site_label_3
_geom_torsion_atom_site_label_4
_geom_torsion
_geom_torsion_site_symmetry_1
_geom_torsion_site_symmetry_4
Mo1 N1 C14 C13 177.9(6) . .
Mo1 N1 C15 N2 -177.9(5) . .
O1 Mo1 O3 Mo2 -179.2(3) . .
O1 Mo1 O7 Mo2 105.9(7) . .
O1 Mo1 O7 Mo3 -8.6(8) . .
O1 Mo1 O8 Mo3 -172.5(2) . .
O1 Mo1 O8 Mo4 0.8(5) . .
O1 Mo1 N1 C14 -140.0(6) . .
O1 Mo1 N1 C15 39.3(7) . .
O2 Mo1 O3 Mo2 72.1(3) . .
O2 Mo1 O7 Mo2 -88.0(2) . .
O2 Mo1 O7 Mo3 157.5(3) . .
O2 Mo1 O8 Mo3 -31.7(7) . .
O2 Mo1 O8 Mo4 141.6(6) . .
O2 Mo1 N1 C14 -35.2(6) . .
O2 Mo1 N1 C15 144.1(7) . .
O3 Mo1 O7 Mo2 13.17(17) . .
O3 Mo1 O7 Mo3 -101.3(2) . .
O3 Mo1 O8 Mo3 84.3(2) . .
O3 Mo1 O8 Mo4 -102.5(5) . .
O3 Mo1 N1 C14 76.7(9) . .
O3 Mo1 N1 C15 -104.0(8) . .
O3 Mo2 O6 Mo3 -79.44(17) . .
O3 Mo2 O6 Mo5 65.0(5) . 5_656
O3 Mo2 O6 Mo6 -173.80(18) . 5_656
O3 Mo2 O7 Mo1 -13.12(18) . .
O3 Mo2 O7 Mo3 97.7(3) . .
O4 Mo2 O3 Mo1 -71.8(3) . .
O4 Mo2 O6 Mo3 26.9(8) . .
O4 Mo2 O6 Mo5 171.4(7) . 5_656
O4 Mo2 O6 Mo6 -67.4(8) . 5_656
O4 Mo2 O7 Mo1 87.4(2) . .
O4 Mo2 O7 Mo3 -161.8(3) . .
O5 Mo2 O3 Mo1 -179.7(3) . .
O5 Mo2 O6 Mo3 -179.2(2) . .
O5 Mo2 O6 Mo5 -34.8(5) . 5_656
O5 Mo2 O6 Mo6 86.5(2) . 5_656
O5 Mo2 O7 Mo1 -81.0(7) . .
O5 Mo2 O7 Mo3 29.9(8) . .
O6 Mo2 O3 Mo1 90.5(3) . .
O6 Mo2 O7 Mo1 -102.30(16) . .
O6 Mo2 O7 Mo3 8.52(19) . .
O6 Mo3 O7 Mo1 90.1(2) . .
O6 Mo3 O7 Mo2 -7.70(17) . .
O6 Mo3 O8 Mo1 -88.29(17) . .
O6 Mo3 O8 Mo4 95.5(2) . .
O6 Mo3 O9 Mo6 8.1(2) . 5_656
O6 Mo3 O14 Mo4 -97.79(16) . .
O6 Mo3 O14 Mo5 -0.22(13) . 5_656
O6 Mo3 O14 Mo5 132.2(4) . .
O6 Mo5 O13 Mo4 -178.1(2) 5_656 .
O6 Mo5 O13 Mo6 20.54(18) 5_656 .
O6 Mo5 O14 Mo3 -177.5(3) 5_656 .
O6 Mo5 O14 Mo4 53.3(3) 5_656 .
O6 Mo5 O14 Mo5 -45.8(3) 5_656 5_656
O6 Mo5 O15 Mo4 69.0(2) 5_656 5_656
O6 Mo6 O13 Mo4 -167.1(4) 5_656 .
O6 Mo6 O13 Mo5 -17.05(15) 5_656 .
O6 Mo6 O19 Mo2 19.7(2) 5_656 5_656
O7 Mo1 O3 Mo2 -18.5(2) . .
O7 Mo1 O8 Mo3 7.40(16) . .
O7 Mo1 O8 Mo4 -179.3(5) . .
O7 Mo1 N1 C14 58.5(6) . .
O7 Mo1 N1 C15 -122.2(6) . .
O7 Mo2 O3 Mo1 17.7(2) . .
O7 Mo2 O6 Mo3 -5.84(13) . .
O7 Mo2 O6 Mo5 138.6(5) . 5_656
O7 Mo2 O6 Mo6 -100.20(16) . 5_656
O7 Mo3 O6 Mo2 7.40(17) . .
O7 Mo3 O6 Mo5 -155.2(2) . 5_656
O7 Mo3 O6 Mo6 99.03(18) . 5_656
O7 Mo3 O8 Mo1 -8.66(19) . .
O7 Mo3 O8 Mo4 175.1(2) . .
O7 Mo3 O9 Mo6 -66.0(3) . 5_656
O7 Mo3 O14 Mo4 -54.9(3) . .
O7 Mo3 O14 Mo5 175.1(3) . .
O7 Mo3 O14 Mo5 42.7(3) . 5_656
O8 Mo1 O3 Mo2 -88.1(3) . .
O8 Mo1 O7 Mo2 105.52(17) . .
O8 Mo1 O7 Mo3 -8.98(19) . .
O8 Mo1 N1 C14 129.1(6) . .
O8 Mo1 N1 C15 -51.6(6) . .
O8 Mo3 O6 Mo2 88.32(17) . .
O8 Mo3 O6 Mo5 -74.3(2) . 5_656
O8 Mo3 O6 Mo6 179.95(18) . 5_656
O8 Mo3 O7 Mo1 8.82(19) . .
O8 Mo3 O7 Mo2 -89.0(2) . .
O8 Mo3 O9 Mo6 25.0(6) . 5_656
O8 Mo3 O14 Mo4 -14.37(15) . .
O8 Mo3 O14 Mo5 -144.4(4) . .
O8 Mo3 O14 Mo5 83.20(16) . 5_656
O8 Mo4 O13 Mo5 28.8(4) . .
O8 Mo4 O13 Mo6 178.2(3) . .
O8 Mo4 O14 Mo3 16.27(17) . .
O8 Mo4 O14 Mo5 168.1(2) . .
O8 Mo4 O14 Mo5 -86.09(17) . 5_656
O9 Mo3 O6 Mo2 -98.87(19) . .
O9 Mo3 O6 Mo5 98.5(2) . 5_656
O9 Mo3 O6 Mo6 -7.24(17) . 5_656
O9 Mo3 O7 Mo1 163.2(2) . .
O9 Mo3 O7 Mo2 65.4(2) . .
O9 Mo3 O8 Mo1 -105.0(4) . .
O9 Mo3 O8 Mo4 78.8(5) . .
O9 Mo3 O14 Mo4 -172.62(18) . .
O9 Mo3 O14 Mo5 57.4(4) . .
O9 Mo3 O14 Mo5 -75.04(18) . 5_656
O9 Mo6 O13 Mo4 119.5(4) 5_656 .
O9 Mo6 O13 Mo5 -90.46(18) 5_656 .
O9 Mo6 O19 Mo2 91.7(2) 5_656 5_656
O10 Mo3 O6 Mo2 168(2) . .
O10 Mo3 O6 Mo5 5(2) . 5_656
O10 Mo3 O6 Mo6 -100(2) . 5_656
O10 Mo3 O7 Mo1 -88.3(2) . .
O10 Mo3 O7 Mo2 173.9(2) . .
O10 Mo3 O8 Mo1 96.2(2) . .
O10 Mo3 O8 Mo4 -80.0(3) . .
O10 Mo3 O9 Mo6 -176.5(2) . 5_656
O10 Mo3 O14 Mo4 82.6(2) . .
O10 Mo3 O14 Mo5 -47.4(4) . .
O10 Mo3 O14 Mo5 -179.82(18) . 5_656
O11 Mo4 O8 Mo1 -88.9(5) . .
O11 Mo4 O8 Mo3 84.1(3) . .
O11 Mo4 O13 Mo5 -83.7(2) . .
O11 Mo4 O13 Mo6 65.7(4) . .
O11 Mo4 O14 Mo3 -79.6(2) . .
O11 Mo4 O14 Mo5 178.02(19) . 5_656
O11 Mo4 O14 Mo5 72.2(2) . .
O12 Mo4 O8 Mo1 19.0(5) . .
O12 Mo4 O8 Mo3 -168.1(2) . .
O12 Mo4 O13 Mo5 170.4(2) . .
O12 Mo4 O13 Mo6 -40.3(4) . .
O12 Mo4 O14 Mo3 107.2(5) . .
O12 Mo4 O14 Mo5 -101.0(5) . .
O12 Mo4 O14 Mo5 4.8(5) . 5_656
O13 Mo4 O8 Mo1 159.9(3) . .
O13 Mo4 O8 Mo3 -27.2(4) . .
O13 Mo4 O14 Mo3 -171.0(2) . .
O13 Mo4 O14 Mo5 86.64(17) . 5_656
O13 Mo4 O14 Mo5 -19.21(17) . .
O13 Mo5 O14 Mo3 146.4(4) . .
O13 Mo5 O14 Mo4 17.14(15) . .
O13 Mo5 O14 Mo5 -81.91(16) . 5_656
O13 Mo5 O15 Mo4 -12.0(6) . 5_656
O13 Mo6 O19 Mo2 34.1(5) . 5_656
O14 Mo3 O6 Mo2 162.93(18) . .
O14 Mo3 O6 Mo5 0.30(17) . 5_656
O14 Mo3 O6 Mo6 -105.44(17) . 5_656
O14 Mo3 O7 Mo1 47.9(4) . .
O14 Mo3 O7 Mo2 -49.9(4) . .
O14 Mo3 O8 Mo1 -165.5(2) . .
O14 Mo3 O8 Mo4 18.32(19) . .
O14 Mo3 O9 Mo6 81.3(2) . 5_656
O14 Mo4 O8 Mo1 170.7(5) . .
O14 Mo4 O8 Mo3 -16.33(17) . .
O14 Mo4 O13 Mo5 17.91(15) . .
O14 Mo4 O13 Mo6 167.3(4) . .
O14 Mo5 O13 Mo4 -99.29(19) 5_656 .
O14 Mo5 O13 Mo4 -20.52(18) . .
O14 Mo5 O13 Mo6 99.40(19) 5_656 .
O14 Mo5 O13 Mo6 178.2(2) . .
O14 Mo5 O14 Mo3 -131.7(4) 5_656 .
O14 Mo5 O14 Mo4 99.06(19) 5_656 .
O14 Mo5 O14 Mo5 0.0 5_656 5_656
O14 Mo5 O15 Mo4 -3.86(19) 5_656 5_656
O14 Mo5 O15 Mo4 -77.3(2) . 5_656
O15 Mo4 O8 Mo1 99.3(4) 5_656 .
O15 Mo4 O8 Mo3 -87.8(2) 5_656 .
O15 Mo4 O13 Mo5 90.98(18) 5_656 .
O15 Mo4 O13 Mo6 -119.7(4) 5_656 .
O15 Mo4 O14 Mo3 105.04(18) 5_656 .
O15 Mo4 O14 Mo5 -103.2(2) 5_656 .
O15 Mo4 O14 Mo5 2.68(13) 5_656 5_656
O15 Mo5 O13 Mo4 -91.2(5) . .
O15 Mo5 O13 Mo6 107.5(4) . .
O15 Mo5 O14 Mo3 -58.0(4) . .
O15 Mo5 O14 Mo4 172.75(18) . .
O15 Mo5 O14 Mo5 73.69(19) . 5_656
O16 Mo5 O13 Mo4 79.2(2) . .
O16 Mo5 O13 Mo6 -82.1(2) . .
O16 Mo5 O14 Mo3 48.0(4) . .
O16 Mo5 O14 Mo4 -81.2(2) . .
O16 Mo5 O14 Mo5 179.70(19) . 5_656
O16 Mo5 O15 Mo4 177.7(2) . 5_656
O17 Mo6 O13 Mo4 36.9(4) . .
O17 Mo6 O13 Mo5 -173.1(2) . .
O17 Mo6 O19 Mo2 175.2(3) . 5_656
O18 Mo6 O13 Mo4 -70.0(4) . .
O18 Mo6 O13 Mo5 80.0(2) . .
O18 Mo6 O19 Mo2 -76.4(3) . 5_656
O19 Mo2 O3 Mo1 50.3(5) 5_656 .
O19 Mo2 O6 Mo3 80.11(18) 5_656 .
O19 Mo2 O6 Mo5 -135.5(5) 5_656 5_656
O19 Mo2 O6 Mo6 -14.25(17) 5_656 5_656
O19 Mo2 O7 Mo1 -176.76(19) 5_656 .
O19 Mo2 O7 Mo3 -65.9(2) 5_656 .
O19 Mo6 O13 Mo4 178.2(3) . .
O19 Mo6 O13 Mo5 -31.8(4) . .
N1 Mo1 O3 Mo2 -37.0(7) . .
N1 Mo1 O7 Mo2 -173.62(19) . .
N1 Mo1 O7 Mo3 71.9(2) . .
N1 Mo1 O8 Mo3 -78.7(2) . .
N1 Mo1 O8 Mo4 94.5(5) . .
N2 C13 C14 N1 1.0(11) . .
N3 C16 C17 N4 0.6(11) . .
N5 C19 C20 N6 3(2) . .
C1 C2 C3 C4 -1.3(11) . .
C1 C2 C3 C9 -178.6(7) . .
C2 C1 C6 C5 -2.2(10) . .
C2 C1 C6 C12 176.2(7) . .
C2 C1 C7 N2 -104.9(9) . .
C2 C3 C4 C5 -1.5(11) . .
C2 C3 C4 C10 179.2(7) . .
C2 C3 C9 N3 95.6(9) . .
C3 C4 C5 C6 2.5(10) . .
C3 C4 C5 C11 -174.2(7) . .
C4 C3 C9 N3 -81.7(9) . .
C4 C5 C6 C1 -0.7(10) . .
C4 C5 C6 C12 -179.1(7) . .
C4 C5 C11 N5 -94.5(11) . .
C6 C1 C2 C3 3.2(11) . .
C6 C1 C2 C8 -176.1(8) . .
C6 C1 C7 N2 76.1(10) . .
C6 C5 C11 N5 88.7(11) . .
C7 N2 C13 C14 -176.5(8) . .
C7 N2 C15 N1 175.4(8) . .
C7 C1 C2 C3 -175.9(7) . .
C7 C1 C2 C8 4.8(11) . .
C7 C1 C6 C5 176.9(6) . .
C7 C1 C6 C12 -4.8(10) . .
C8 C2 C3 C4 178.0(8) . .
C8 C2 C3 C9 0.7(12) . .
C9 N3 C16 C17 179.4(8) . .
C9 N3 C18 N4 -179.6(8) . .
C9 C3 C4 C5 175.9(6) . .
C9 C3 C4 C10 -3.4(11) . .
C10 C4 C5 C6 -178.2(7) . .
C10 C4 C5 C11 5.1(11) . .
C11 N5 C19 C20 175.7(15) . .
C11 N5 C21 N6 178.9(12) . .
C11 C5 C6 C1 176.1(7) . .
C11 C5 C6 C12 -2.3(11) . .
C13 N2 C7 C1 -149.1(8) . .
C13 N2 C15 N1 -0.9(9) . .
C14 N1 C15 N2 1.5(9) . .
C15 N1 C14 C13 -1.5(9) . .
C15 N2 C7 C1 35.3(13) . .
C15 N2 C13 C14 -0.1(10) . .
C16 N3 C9 C3 177.7(8) . .
C16 N3 C18 N4 0.6(11) . .
C17 N4 C18 N3 -0.2(12) . .
C18 N3 C9 C3 -2.0(13) . .
C18 N3 C16 C17 -0.8(11) . .
C18 N4 C17 C16 -0.3(12) . .
C19 N5 C11 C5 20(2) . .
C19 N5 C21 N6 -8(2) . .
C20 N6 C21 N5 12(3) . .
C21 N5 C11 C5 -167.9(12) . .
C21 N5 C19 C20 3(3) . .
C21 N6 C20 C19 -10(3) . .
